data_2000117
loop_
_publ_author_name
'Guesdon, A.'
'Borel, M. M.'
'Leclaire, A.'
'Raveau, B.'

_publ_section_title
;
 Two New Closely Related MoV Hydroxymonophosphates Built Up of
 Cd[Mo~6~P~4~O~25~(OH)~6~]~2~ And Cd[Mo~6~P~4~O~26~(OH)~5~]~2~ Clusters
;
_journal_issue 11
_journal_name_full 'Chemistry - A European Journal'
_journal_page_first 1797
_journal_page_last 1800
_journal_paper_doi 10.1002/chem.19970031111
_journal_volume 3
_journal_year 1997
_chemical_formula_sum 'C16 H80 Cd3 Mo12 N4 Na2 O72 P8'
_space_group_IT_number 2
_symmetry_cell_setting triclinic
_symmetry_Int_Tables_number 2
_symmetry_space_group_name_Hall '-P 1'
_symmetry_space_group_name_H-M 'P -1'
_cell_angle_alpha 107.239(8)
_cell_angle_beta 89.83(1)
_cell_angle_gamma 114.313(8)
_cell_formula_units_Z 1
_cell_length_a 12.340(2)
_cell_length_b 12.596(1)
_cell_length_c 14.717(2)
_cell_volume 1972.288
_exptl_crystal_colour orange
_exptl_crystal_density_diffrn 2.747
_refine_ls_R_factor_gt 0.034
_refine_ls_wR_factor_gt 0.034
_cod_database_code 2000117

loop_
_symmetry_equiv_pos_site_id
_symmetry_equiv_pos_as_xyz
1 x,y,z
2 -x,-y,-z

loop_
_atom_site_label
_atom_site_type_symbol
_atom_site_fract_x
_atom_site_fract_y
_atom_site_fract_z
Mo1 Mo 0.0694(2) -0.1593(2) 0.1680(1)
Mo2 Mo 0.2627(2) 0.0352(2) 0.1708(1)
Mo3 Mo 0.2397(2) 0.3086(2) 0.1771(1)
Mo4 Mo 0.0310(2) 0.3143(2) 0.1718(1)
Mo5 Mo -0.2319(2) 0.0474(2) 0.1668(1)
Mo6 Mo -0.2148(2) -0.1516(2) 0.1664(1)
Cd1 Cd 0.00000 0.00000 0.00000
Cd2 Cd 0.0099(2) -0.2778(1) 0.5073(1)
Na1 Na 0.6981(8) 0.5716(8) 0.4455(7)
P1 P -0.1045(6) -0.2154(6) 0.3357(5)
P2 P -0.1663(6) 0.3248(6) 0.3289(4)
P3 P 0.4249(5) 0.3057(5) 0.3387(5)
P4 P 0.0406(5) 0.1105(5) 0.2795(4)
O1 O 0.107(1) -0.274(1) 0.112(1)
O2 O 0.202(1) -0.041(1) 0.2661(9)
O3 O 0.111(1) -0.057(1) 0.0831(9)
O4 O -0.110(1) -0.241(1) 0.0980(9)
O5 O -0.007(1) -0.230(1) 0.275(1)
O6 O -0.021(1) -0.032(1) 0.236(1)
O7 O 0.349(1) -0.031(1) 0.114(1)
O8 O 0.396(1) 0.174(1) 0.282(1)
O9 O 0.299(1) 0.176(1) 0.1089(9)
O10 O 0.165(1) 0.157(1) 0.243(1)
O11 O 0.315(1) 0.414(1) 0.125(1)
O12 O 0.378(1) 0.368(1) 0.284(1)
O13 O 0.091(1) 0.204(1) 0.085(1)
O14 O 0.164(1) 0.388(1) 0.2728(9)
O15 O 0.053(1) 0.418(1) 0.115(1)
O16 O -0.060(1) 0.382(1) 0.277(1)
O17 O -0.143(1) 0.183(1) 0.101(1)
O18 O -0.035(1) 0.160(1) 0.2410(9)
O19 O -0.370(1) -0.010(1) 0.111(1)
O20 O -0.246(1) 0.188(1) 0.275(1)
O21 O -0.164(1) -0.051(1) 0.079(1)
O22 O -0.244(1) -0.030(1) 0.264(1)
O23 O -0.349(1) -0.259(1) 0.111(1)
O24 O -0.211(1) -0.230(1) 0.272(1)
O25 O 0.065(1) -0.366(1) 0.361(1)
O26 O -0.149(1) -0.442(1) 0.536(1)
O27 O 0.188(1) -0.099(1) 0.540(1)
O28 O -0.141(1) -0.304(1) 0.393(1)
O29 O 0.051(1) 0.145(1) 0.388(1)
O30 O -0.127(1) 0.349(1) 0.432(1)
O31 O -0.242(1) 0.395(1) 0.324(1)
O32 O 0.558(1) 0.380(1) 0.373(1)
O33 O 0.358(1) 0.301(1) 0.431(1)
O34 O -0.051(1) -0.082(1) 0.415(1)
O35 O 0.231(1) 0.082(1) 0.453(1)
O36 O 0.541(2) 0.088(2) 0.356(2)
O37 O 0.587(4) 0.594(4) 0.323(3)
N1 N 0.665(2) 0.373(2) 0.061(2)
N2 N 0.418(4) 0.761(4) 0.363(3)
C1 C 0.616(2) 0.250(3) 0.079(2)
C2 C 0.799(3) 0.447(3) 0.101(2)
C3 C 0.599(3) 0.444(4) 0.114(3)
C4 C 0.652(4) 0.342(4) -0.044(3)
C5 C 0.538(5) 0.828(5) 0.383(4)
C6 C 0.369(5) 0.658(5) 0.409(4)
C7 C 0.360(6) 0.830(7) 0.373(5)
C8 C 0.378(6) 0.719(7) 0.268(6)
O3A O -0.111(1) 0.057(1) -0.0831(9)
O13A O -0.091(1) -0.204(1) -0.085(1)
O21A O 0.164(1) 0.051(1) -0.079(1)
O29A* O -0.051(1) -0.145(1) 0.612(1)
O30A* O 0.127(1) -0.349(1) 0.568(1)
Cd2A* Cd -0.0099(2) 0.2778(1) 0.4927(1)

loop_
_atom_type_symbol
_atom_type_radius_bond
C 0.68
Cd 1.69
Mo 1.47
N 0.68
Na 0.97
O 0.58
P 1.05
